data_7236505
loop_
_publ_author_name
'Lohar, Somenath'
'Pal, Siddhartha'
'Mukherjee, Manjira'
'Maji, Abhishek'
'Demitri, Nicola'
'Chattopadhyay, Pabitra'

_publ_section_title
;
 A turn-on green channel Zn2+ sensor and the resulting zinc(ii) complex as
 a red channel HPO42&#x2212; ion sensor: a new approach
;
_journal_issue 41
_journal_name_full 'RSC Advances'
_journal_page_first 25528
_journal_paper_doi 10.1039/C7RA02175E
_journal_volume 7
_journal_year 2017
_chemical_formula_moiety 'C90 H70 N18 O6 Zn2, H2 O'
_chemical_formula_sum 'C90 H72 N18 O7 Zn2'
_chemical_formula_weight 1648.39
_space_group_crystal_system monoclinic
_space_group_IT_number 7
_space_group_name_Hall 'P -2yc'
_space_group_name_H-M_alt 'P 1 c 1'
_atom_sites_solution_hydrogens mixed
_audit_creation_method SHELXL-2014/6
_audit_update_record
;
2017-01-20 deposited with the CCDC.
2017-04-17 downloaded from the CCDC.
;
_cell_angle_alpha 90
_cell_angle_beta 107.49(3)
_cell_angle_gamma 90
_cell_formula_units_Z 2
_cell_length_a 18.413(4)
_cell_length_b 16.514(3)
_cell_length_c 14.665(3)
_cell_measurement_reflns_used 3655
_cell_measurement_temperature 100(2)
_cell_measurement_theta_max 23.06
_cell_measurement_theta_min 1.75
_cell_volume 4253.1(16)
_computing_cell_refinement 'XDS (Kabsch, 2010)'
_computing_data_collection 'Elettra XRD1 Data Collection SW'
_computing_data_reduction 'XDS - CCP4'
_computing_molecular_graphics 'Ortep3 for Windows'
_computing_publication_material 'Wingx 2013.03 (Farrugia, 2012)'
_computing_structure_refinement 'SHELXL-2014/7 (Sheldrick, 2014)'
_computing_structure_solution 'Sir2014 (Burla, 2015)'
_diffrn_ambient_temperature 100(2)
_diffrn_measured_fraction_theta_full 0.995
_diffrn_measured_fraction_theta_max 0.995
_diffrn_measurement_device_type 'Dectris Pilatus 2M'
_diffrn_measurement_method 'CCD rotation images, thick slices'
_diffrn_radiation_monochromator Si111
_diffrn_radiation_source 'Elettra Synchrotron, Trieste (Italy)'
_diffrn_radiation_type synchrotron
_diffrn_radiation_wavelength 0.700
_diffrn_reflns_av_R_equivalents 0.0899
_diffrn_reflns_av_unetI/netI 0.1332
_diffrn_reflns_Laue_measured_fraction_full 0.995
_diffrn_reflns_Laue_measured_fraction_max 0.995
_diffrn_reflns_limit_h_max 22
_diffrn_reflns_limit_h_min -22
_diffrn_reflns_limit_k_max 19
_diffrn_reflns_limit_k_min -20
_diffrn_reflns_limit_l_max 17
_diffrn_reflns_limit_l_min -17
_diffrn_reflns_number 28734
_diffrn_reflns_point_group_measured_fraction_full 0.924
_diffrn_reflns_point_group_measured_fraction_max 0.923
_diffrn_reflns_theta_full 24.835
_diffrn_reflns_theta_max 25.266
_diffrn_reflns_theta_min 1.142
_exptl_absorpt_coefficient_mu 0.565
_exptl_absorpt_correction_type none
_exptl_crystal_colour red-orange
_exptl_crystal_density_diffrn 1.287
_exptl_crystal_description plate
_exptl_crystal_F_000 1708
_exptl_crystal_size_max 0.25
_exptl_crystal_size_mid 0.25
_exptl_crystal_size_min 0.10
_refine_diff_density_max 2.566
_refine_diff_density_min -1.089
_refine_diff_density_rms 0.157
_refine_ls_abs_structure_details
;
 Flack x determined using 3650 quotients [(I+)-(I-)]/[(I+)+(I-)]
 (Parsons, Flack and Wagner, Acta Cryst. B69 (2013) 249-259).
;
_refine_ls_abs_structure_Flack 0.087(16)
_refine_ls_extinction_coef 0.0035(10)
_refine_ls_extinction_expression Fc^*^=kFc[1+0.001xFc^2^\l^3^/sin(2\q)]^-1/4^
_refine_ls_extinction_method SHELXL
_refine_ls_goodness_of_fit_ref 1.122
_refine_ls_hydrogen_treatment constr
_refine_ls_matrix_type full
_refine_ls_number_parameters 1044
_refine_ls_number_reflns 14884
_refine_ls_number_restraints 35
_refine_ls_restrained_S_all 1.124
_refine_ls_R_factor_all 0.1308
_refine_ls_R_factor_gt 0.1063
_refine_ls_shift/su_max 0.028
_refine_ls_shift/su_mean 0.001
_refine_ls_structure_factor_coef Fsqd
_refine_ls_weighting_details 'w=1/[\s^2^(Fo^2^)+(0.1550P)^2^] where P=(Fo^2^+2Fc^2^)/3'
_refine_ls_weighting_scheme calc
_refine_ls_wR_factor_gt 0.2630
_refine_ls_wR_factor_ref 0.2804
_reflns_Friedel_coverage 0.853
_reflns_Friedel_fraction_full 0.853
_reflns_Friedel_fraction_max 0.850
_reflns_number_gt 9751
_reflns_number_total 14884
_reflns_threshold_expression 'I > 2\s(I)'
_cod_data_source_file c7ra02175e2.cif
_cod_data_source_block shelx
_cod_original_cell_volume 4253.2(16)
_cod_original_sg_symbol_H-M 'P c'
_cod_database_code 7236505
_shelx_space_group_comment
;
The symmetry employed for this shelxl refinement is uniquely defined
by the following loop, which should always be used as a source of
symmetry information in preference to the above space-group names.
They are only intended as comments.
;
_shelxl_version_number 2014/6

loop_
_space_group_symop_operation_xyz
'x, y, z'
'x, -y, z+1/2'

loop_
_atom_site_label
_atom_site_type_symbol
_atom_site_fract_x
_atom_site_fract_y
_atom_site_fract_z
_atom_site_U_iso_or_equiv
_atom_site_adp_type
_atom_site_occupancy
_atom_site_site_symmetry_order
_atom_site_calc_flag
_atom_site_refinement_flags_posn
_atom_site_refinement_flags_adp
Zn1 Zn 0.50585(8) 0.74881(7) 0.74596(9) 0.0287(4) Uani 1 1 d . .
Zn2 Zn 0.50751(7) 0.75016(7) 0.50938(8) 0.0310(4) Uani 1 1 d . .
O1W O 0.4460(7) 0.6825(5) 0.8320(8) 0.051(3) Uani 1 1 d D .
H12W H 0.4297 0.7242 0.8533 0.077 Uiso 1 1 d D U
H11W H 0.4636 0.6530 0.8812 0.077 Uiso 1 1 d D U
O2W O 0.5619(6) 0.8126(6) 0.8774(8) 0.052(3) Uani 1 1 d . .
H21W H 0.5913 0.7869 0.9075 0.081 Uiso 1 1 d . U
H22W H 0.5671 0.8712 0.8946 0.078 Uiso 1 1 d . U
O1 O 0.5626(6) 0.8160(5) 0.6683(6) 0.033(2) Uani 1 1 d . .
N1 N 0.4237(8) 0.8414(6) 0.7034(8) 0.043(3) Uani 1 1 d . .
N2 N 0.3260(8) 0.7776(8) 0.7533(9) 0.053(3) Uani 1 1 d . .
N3 N 0.2523(8) 0.7649(8) 0.7170(10) 0.055(3) Uani 1 1 d . .
H3N H 0.2266 0.7366 0.7456 0.067 Uiso 1 1 calc R U
N4 N 0.7012(6) 0.8095(7) 0.6436(9) 0.041(3) Uani 1 1 d . .
N5 N 0.8108(7) 0.8017(7) 0.5895(10) 0.048(3) Uani 1 1 d . .
N6 N 0.8577(8) 0.7393(8) 0.5796(10) 0.052(3) Uani 1 1 d . .
H6N H 0.8951 0.7457 0.5565 0.063 Uiso 1 1 calc R U
C1 C 0.5678(9) 0.8971(7) 0.6726(10) 0.044(3) Uani 1 1 d . U
C2 C 0.6331(11) 0.9356(8) 0.6584(9) 0.058(5) Uani 1 1 d . .
C3 C 0.6405(10) 1.0200(8) 0.6533(10) 0.049(4) Uani 1 1 d . .
H3 H 0.6846 1.0419 0.6448 0.059 Uiso 1 1 calc R U
C4 C 0.5831(10) 1.0706(8) 0.6607(11) 0.049(4) Uani 1 1 d . .
C5 C 0.5814(11) 1.1591(9) 0.6451(13) 0.058(4) Uani 1 1 d . .
H5A H 0.5359 1.1812 0.6543 0.088 Uiso 1 1 calc R U
H5B H 0.6251 1.1834 0.6898 0.088 Uiso 1 1 calc R U
H5C H 0.5821 1.1702 0.5811 0.088 Uiso 1 1 calc R U
C6 C 0.5201(8) 1.0327(8) 0.6808(9) 0.040(3) Uani 1 1 d . .
H6 H 0.4812 1.0655 0.6885 0.048 Uiso 1 1 calc R U
C7 C 0.5132(8) 0.9445(8) 0.6900(9) 0.039(3) Uani 1 1 d . .
C8 C 0.4477(9) 0.9216(8) 0.6966(10) 0.046(4) Uani 1 1 d . .
H8 H 0.4129 0.9624 0.6968 0.055 Uiso 1 1 calc R U
C9 C 0.3468(8) 0.8243(8) 0.6883(9) 0.037(3) Uani 1 1 d . .
C10 C 0.2842(11) 0.8413(9) 0.6080(11) 0.054(4) Uani 1 1 d . .
C11 C 0.2203(9) 0.8005(11) 0.6303(12) 0.051(4) Uani 1 1 d . .
C12 C 0.1422(9) 0.7911(12) 0.5767(13) 0.060(4) Uani 1 1 d . .
C13 C 0.1064(13) 0.7189(17) 0.540(3) 0.112(10) Uani 1 1 d . .
H13 H 0.1335 0.6725 0.5657 0.134 Uiso 1 1 calc R U
C14 C 0.041(2) 0.705(2) 0.475(3) 0.132(11) Uani 1 1 d . U
H14 H 0.0281 0.6567 0.4404 0.159 Uiso 1 1 calc R U
C15 C -0.0108(15) 0.7796(18) 0.4634(19) 0.102(9) Uani 1 1 d . .
H15 H -0.0627 0.7766 0.4320 0.122 Uiso 1 1 calc R U
C16 C 0.0195(12) 0.843(2) 0.498(2) 0.108(10) Uani 1 1 d . .
H16 H -0.0131 0.8875 0.4854 0.129 Uiso 1 1 calc R U
C17 C 0.0931(11) 0.8608(12) 0.5511(16) 0.070(5) Uani 1 1 d . .
H17 H 0.1097 0.9132 0.5692 0.084 Uiso 1 1 calc R U
C18 C 0.6944(9) 0.8869(7) 0.6441(9) 0.037(3) Uani 1 1 d . .
H18 H 0.7344 0.9160 0.6338 0.045 Uiso 1 1 calc R U
C19 C 0.7613(8) 0.7658(7) 0.6237(11) 0.041(3) Uani 1 1 d . .
C20 C 0.7740(8) 0.6829(8) 0.6349(10) 0.039(3) Uani 1 1 d . .
C21 C 0.8397(9) 0.6704(9) 0.6086(11) 0.049(3) Uani 1 1 d . .
C22 C 0.8856(10) 0.5992(10) 0.6055(12) 0.054(4) Uani 1 1 d . .
C23 C 0.8504(12) 0.5246(11) 0.5809(14) 0.073(6) Uani 1 1 d . .
H23 H 0.7980 0.5200 0.5681 0.088 Uiso 1 1 calc R U
C24 C 0.8940(17) 0.4563(13) 0.5753(16) 0.094(8) Uani 1 1 d . .
H24 H 0.8693 0.4080 0.5523 0.113 Uiso 1 1 calc R U
C25 C 0.9698(16) 0.4587(19) 0.602(2) 0.117(11) Uani 1 1 d . .
H25 H 0.9988 0.4120 0.6060 0.140 Uiso 1 1 calc R U
C26 C 1.0064(15) 0.5411(14) 0.626(2) 0.101(7) Uani 1 1 d . .
H26 H 1.0589 0.5462 0.6397 0.121 Uiso 1 1 calc R U
C27 C 0.9637(12) 0.6075(15) 0.6279(17) 0.083(6) Uani 1 1 d . .
H27 H 0.9866 0.6579 0.6439 0.099 Uiso 1 1 calc R U
O2 O 0.4492(5) 0.6816(5) 0.6224(7) 0.033(2) Uani 1 1 d . .
N7 N 0.5880(6) 0.6552(6) 0.7645(7) 0.031(2) Uani 1 1 d . .
N8 N 0.6838(8) 0.7166(8) 0.8921(8) 0.050(3) Uani 1 1 d . .
N9 N 0.7587(7) 0.7291(9) 0.9133(10) 0.056(3) Uani 1 1 d . .
H9 H 0.7852 0.7569 0.9615 0.067 Uiso 1 1 calc R U
N10 N 0.3112(7) 0.6913(7) 0.4905(9) 0.043(3) Uani 1 1 d . .
N11 N 0.2052(9) 0.6977(9) 0.3530(12) 0.063(4) Uani 1 1 d . .
N12 N 0.1578(8) 0.7585(8) 0.3120(10) 0.054(3) Uani 1 1 d . .
H12 H 0.1189 0.7512 0.2628 0.065 Uiso 1 1 calc R U
C31 C 0.4404(9) 0.6047(8) 0.6213(11) 0.044(3) Uani 1 1 d . .
C32 C 0.3835(9) 0.5663(8) 0.5607(11) 0.048(4) Uani 1 1 d . U
C33 C 0.3714(8) 0.4829(7) 0.5488(10) 0.038(3) Uani 1 1 d . .
H33 H 0.3266 0.4627 0.5068 0.046 Uiso 1 1 calc R U
C34 C 0.4287(9) 0.4303(8) 0.6020(11) 0.046(4) Uani 1 1 d . .
C35 C 0.4253(11) 0.3412(8) 0.5856(12) 0.053(4) Uani 1 1 d . .
H35A H 0.3784 0.3277 0.5379 0.080 Uiso 1 1 calc R U
H35B H 0.4674 0.3248 0.5641 0.080 Uiso 1 1 calc R U
H35C H 0.4278 0.3138 0.6442 0.080 Uiso 1 1 calc R U
C36 C 0.4906(9) 0.4671(8) 0.6678(10) 0.044(3) Uani 1 1 d . .
H36 H 0.5296 0.4349 0.7056 0.053 Uiso 1 1 calc R U
C37 C 0.4959(9) 0.5536(7) 0.6787(10) 0.042(3) Uani 1 1 d . .
C38 C 0.5699(9) 0.5804(9) 0.7408(9) 0.049(4) Uani 1 1 d . .
H38 H 0.6068 0.5411 0.7651 0.059 Uiso 1 1 calc R U
C39 C 0.6644(10) 0.6722(8) 0.8090(10) 0.048(4) Uani 1 1 d . .
C40 C 0.7291(8) 0.6582(7) 0.7802(9) 0.037(3) Uani 1 1 d . .
C41 C 0.7864(9) 0.6940(9) 0.8520(12) 0.049(4) Uani 1 1 d . .
C42 C 0.8676(9) 0.7058(12) 0.8517(13) 0.060(4) Uani 1 1 d . .
C43 C 0.9009(13) 0.7775(18) 0.851(2) 0.110(9) Uani 1 1 d . .
H43 H 0.8708 0.8238 0.8405 0.132 Uiso 1 1 calc R U
C44 C 0.9786(19) 0.786(2) 0.864(3) 0.125(10) Uani 1 1 d . U
H44 H 1.0018 0.8364 0.8779 0.150 Uiso 1 1 calc R U
C45 C 1.018(2) 0.723(3) 0.858(3) 0.146(12) Uani 1 1 d . U
H45 H 1.0646 0.7290 0.8461 0.175 Uiso 1 1 calc R U
C46 C 0.9902(12) 0.6431(15) 0.8679(19) 0.087(7) Uani 1 1 d . .
H46 H 1.0218 0.5980 0.8802 0.104 Uiso 1 1 calc R U
C47 C 0.9146(12) 0.6380(15) 0.8583(17) 0.083(6) Uani 1 1 d . .
H47 H 0.8930 0.5869 0.8560 0.100 Uiso 1 1 calc R U
C48 C 0.3150(10) 0.6142(7) 0.4959(11) 0.046(4) Uani 1 1 d . .
H48 H 0.2738 0.5847 0.4585 0.055 Uiso 1 1 calc R U
C49 C 0.2550(7) 0.7372(7) 0.4272(11) 0.038(3) Uani 1 1 d . .
C50 C 0.2393(9) 0.8188(9) 0.4325(10) 0.042(3) Uani 1 1 d . .
C51 C 0.1755(9) 0.8306(10) 0.3529(11) 0.052(4) Uani 1 1 d . .
C52 C 0.1279(7) 0.9035(8) 0.3163(9) 0.095(8) Uani 1 1 d G .
C53 C 0.0496(7) 0.8963(10) 0.2757(13) 0.109(10) Uani 1 1 d G .
H53 H 0.0263 0.8461 0.2732 0.130 Uiso 1 1 calc R U
C54 C 0.0061(7) 0.9643(13) 0.2389(14) 0.135(13) Uani 1 1 d G .
H54 H -0.0463 0.9595 0.2118 0.163 Uiso 1 1 calc R U
C55 C 0.0410(11) 1.0394(11) 0.2427(13) 0.136(13) Uani 1 1 d G .
H55 H 0.0119 1.0849 0.2181 0.164 Uiso 1 1 calc R U
C56 C 0.1193(11) 1.0466(8) 0.2833(11) 0.114(10) Uani 1 1 d G .
H56 H 0.1426 1.0968 0.2858 0.137 Uiso 1 1 calc R U
C57 C 0.1628(8) 0.9786(8) 0.3201(8) 0.080(7) Uani 1 1 d G .
H57 H 0.2152 0.9834 0.3472 0.096 Uiso 1 1 calc R U
O3 O 0.5987(6) 0.6871(5) 0.5682(6) 0.037(2) Uani 1 1 d . .
N13 N 0.4646(7) 0.6635(6) 0.4038(8) 0.037(3) Uani 1 1 d . .
N14 N 0.3573(8) 0.6232(8) 0.2776(9) 0.053(3) Uani 1 1 d . .
N15 N 0.3039(8) 0.6680(9) 0.2111(11) 0.058(3) Uani 1 1 d . .
H15A H 0.2659 0.6464 0.1690 0.070 Uiso 1 1 calc R U
C61 C 0.6088(8) 0.6094(7) 0.5600(9) 0.031(3) Uani 1 1 d . .
C62 C 0.6740(7) 0.5714(6) 0.6243(9) 0.031(3) Uani 1 1 d . .
C63 C 0.6779(9) 0.4881(8) 0.6224(10) 0.043(3) Uani 1 1 d . .
H63 H 0.7198 0.4637 0.6655 0.051 Uiso 1 1 calc R U
C64 C 0.6248(8) 0.4373(7) 0.5620(10) 0.039(3) Uani 1 1 d . .
C65 C 0.6299(11) 0.3454(7) 0.5705(13) 0.057(4) Uani 1 1 d . .
H65A H 0.6740 0.3307 0.6221 0.085 Uiso 1 1 calc R U
H65B H 0.5850 0.3247 0.5827 0.085 Uiso 1 1 calc R U
H65C H 0.6340 0.3228 0.5119 0.085 Uiso 1 1 calc R U
C66 C 0.5676(7) 0.4745(6) 0.4944(9) 0.031(3) Uani 1 1 d . .
H66 H 0.5335 0.4427 0.4488 0.038 Uiso 1 1 calc R U
C67 C 0.5574(8) 0.5590(6) 0.4903(8) 0.031(3) Uani 1 1 d . .
C68 C 0.4950(7) 0.5917(7) 0.4183(9) 0.033(3) Uani 1 1 d . .
H68 H 0.4708 0.5542 0.3717 0.040 Uiso 1 1 calc R U
C69 C 0.4051(8) 0.6790(7) 0.3272(11) 0.040(3) Uani 1 1 d . .
C70 C 0.3812(9) 0.7577(9) 0.2918(11) 0.049(4) Uani 1 1 d . .
H70 H 0.4047 0.8067 0.3140 0.059 Uiso 1 1 calc R U
C71 C 0.3154(10) 0.7456(11) 0.2167(11) 0.054(4) Uani 1 1 d . .
C72 C 0.2647(10) 0.8030(13) 0.1565(13) 0.066(5) Uani 1 1 d . .
C73 C 0.2633(12) 0.8822(11) 0.1846(13) 0.070(5) Uani 1 1 d . .
H73 H 0.2982 0.9000 0.2411 0.083 Uiso 1 1 calc R U
C74 C 0.2091(15) 0.9367(13) 0.1286(18) 0.081(7) Uani 1 1 d . .
H74 H 0.2087 0.9890 0.1520 0.097 Uiso 1 1 calc R U
C75 C 0.1639(17) 0.921(3) 0.054(3) 0.137(15) Uani 1 1 d . .
H75 H 0.1283 0.9597 0.0228 0.164 Uiso 1 1 calc R U
C76 C 0.1643(17) 0.843(2) 0.012(2) 0.130(13) Uani 1 1 d . .
H76 H 0.1302 0.8329 -0.0482 0.156 Uiso 1 1 calc R U
C77 C 0.2190(13) 0.7765(19) 0.0623(18) 0.106(9) Uani 1 1 d . .
H77 H 0.2226 0.7258 0.0363 0.127 Uiso 1 1 calc R U
O4 O 0.4150(6) 0.8118(5) 0.4994(6) 0.039(2) Uani 1 1 d . .
N16 N 0.5512(6) 0.8391(6) 0.4383(7) 0.033(2) Uani 1 1 d . .
N17 N 0.6587(7) 0.8824(7) 0.3978(9) 0.046(3) Uani 1 1 d . .
N18 N 0.7134(7) 0.8410(7) 0.3678(9) 0.042(3) Uani 1 1 d . .
H18A H 0.7499 0.8645 0.3528 0.050 Uiso 1 1 calc R U
C81 C 0.4044(8) 0.8893(7) 0.4829(9) 0.034(3) Uani 1 1 d . .
C82 C 0.3369(8) 0.9280(6) 0.4948(9) 0.032(3) Uani 1 1 d . .
C83 C 0.3347(8) 1.0120(7) 0.4933(9) 0.034(3) Uani 1 1 d . .
H83 H 0.2949 1.0366 0.5096 0.041 Uiso 1 1 calc R U
C84 C 0.3854(8) 1.0616(7) 0.4701(10) 0.038(3) Uani 1 1 d . .
C85 C 0.3775(10) 1.1539(7) 0.4742(12) 0.051(4) Uani 1 1 d . .
H85A H 0.4178 1.1794 0.4557 0.076 Uiso 1 1 calc R U
H85B H 0.3293 1.1702 0.4313 0.076 Uiso 1 1 calc R U
H85C H 0.3805 1.1699 0.5382 0.076 Uiso 1 1 calc R U
C86 C 0.4476(7) 1.0252(7) 0.4470(10) 0.035(3) Uani 1 1 d . .
H86 H 0.4821 1.0567 0.4275 0.042 Uiso 1 1 calc R U
C87 C 0.4558(7) 0.9395(7) 0.4544(9) 0.029(2) Uani 1 1 d . .
C88 C 0.5263(9) 0.9137(7) 0.4321(10) 0.041(3) Uani 1 1 d . .
H88 H 0.5543 0.9533 0.4125 0.049 Uiso 1 1 calc R U
C89 C 0.6137(8) 0.8217(8) 0.4080(10) 0.040(3) Uani 1 1 d . .
C90 C 0.6384(10) 0.7457(10) 0.3890(11) 0.055(4) Uani 1 1 d . .
H90 H 0.6164 0.6955 0.3918 0.066 Uiso 1 1 calc R U
C91 C 0.7033(9) 0.7632(9) 0.3651(10) 0.045(3) Uani 1 1 d . .
C92 C 0.7556(9) 0.7010(10) 0.3392(12) 0.055(4) Uani 1 1 d . .
C93 C 0.7626(15) 0.6295(15) 0.3705(12) 0.101(9) Uani 1 1 d . .
H93 H 0.7331 0.6147 0.4093 0.121 Uiso 1 1 calc R U
C94 C 0.8123(16) 0.5685(16) 0.3516(17) 0.101(9) Uani 1 1 d . .
H94 H 0.8133 0.5151 0.3720 0.122 Uiso 1 1 calc R U
C95 C 0.8606(12) 0.599(2) 0.297(2) 0.107(10) Uani 1 1 d . .
H95 H 0.8992 0.5662 0.2894 0.128 Uiso 1 1 calc R U
C96 C 0.8517(12) 0.6757(18) 0.257(2) 0.092(8) Uani 1 1 d . .
H96 H 0.8784 0.6915 0.2155 0.110 Uiso 1 1 calc R U
C97 C 0.8017(14) 0.7276(17) 0.2808(19) 0.095(8) Uani 1 1 d . .
H97 H 0.7975 0.7807 0.2588 0.114 Uiso 1 1 calc R U
C98 C 0.7376(8) 0.6173(8) 0.6869(10) 0.039(3) Uani 1 1 d . .
H98 H 0.7780 0.5771 0.7104 0.047 Uiso 1 1 calc R U
C99 C 0.2724(8) 0.8796(8) 0.5122(9) 0.036(3) Uani 1 1 d . .
H99 H 0.2316 0.9192 0.5065 0.043 Uiso 1 1 calc R U
O3W O 0.5094(6) 0.2488(6) 0.4935(11) 0.062(3) Uani 1 1 d . .

loop_
_atom_site_aniso_label
_atom_site_aniso_U_11
_atom_site_aniso_U_22
_atom_site_aniso_U_33
_atom_site_aniso_U_23
_atom_site_aniso_U_13
_atom_site_aniso_U_12
Zn1 0.0410(8) 0.0159(6) 0.0307(8) 0.0008(5) 0.0132(6) 0.0009(5)
Zn2 0.0442(9) 0.0176(7) 0.0333(8) -0.0001(5) 0.0150(7) 0.0009(6)
O1W 0.068(7) 0.031(5) 0.057(7) 0.011(4) 0.023(6) 0.008(5)
O2W 0.052(6) 0.047(6) 0.050(6) -0.002(5) 0.005(5) 0.010(5)
O1 0.060(6) 0.018(4) 0.022(4) 0.003(3) 0.012(4) -0.012(4)
N1 0.069(8) 0.023(5) 0.037(6) -0.007(4) 0.019(6) 0.007(5)
N2 0.064(9) 0.059(7) 0.043(7) 0.011(6) 0.024(7) 0.021(7)
N3 0.050(8) 0.069(9) 0.055(8) 0.022(7) 0.027(7) 0.003(6)
N4 0.032(6) 0.045(6) 0.043(7) 0.007(5) 0.006(5) 0.008(5)
N5 0.048(7) 0.036(6) 0.070(9) 0.017(6) 0.032(7) 0.002(5)
N6 0.054(7) 0.055(8) 0.054(8) 0.001(6) 0.026(6) 0.000(6)
C1 0.078(9) 0.009(5) 0.042(7) -0.011(5) 0.014(6) -0.008(5)
C2 0.131(15) 0.029(7) 0.014(6) -0.009(5) 0.020(8) -0.051(9)
C3 0.075(10) 0.033(7) 0.031(7) 0.004(6) 0.002(7) 0.000(7)
C4 0.077(11) 0.021(7) 0.049(9) 0.007(6) 0.020(8) 0.019(7)
C5 0.079(12) 0.033(8) 0.050(10) -0.006(7) 0.000(9) -0.018(8)
C6 0.056(8) 0.029(6) 0.028(7) -0.004(5) 0.001(6) -0.006(6)
C7 0.047(8) 0.036(7) 0.023(6) -0.002(5) -0.007(6) -0.004(6)
C8 0.069(10) 0.039(7) 0.041(8) 0.009(6) 0.032(8) 0.005(7)
C9 0.038(7) 0.041(7) 0.035(7) -0.007(5) 0.015(6) 0.006(6)
C10 0.080(11) 0.049(9) 0.036(8) 0.007(6) 0.024(8) 0.015(8)
C11 0.038(8) 0.068(10) 0.045(9) -0.009(8) 0.011(7) 0.008(7)
C12 0.031(8) 0.090(13) 0.064(11) 0.001(9) 0.021(8) -0.016(8)
C13 0.053(12) 0.090(16) 0.19(3) 0.029(19) 0.030(17) -0.008(12)
C14 0.132(15) 0.136(15) 0.126(15) 0.000(12) 0.035(12) -0.032(12)
C15 0.086(16) 0.111(18) 0.088(17) -0.005(15) -0.003(13) -0.056(16)
C16 0.046(11) 0.17(3) 0.11(2) 0.05(2) 0.026(13) 0.018(15)
C17 0.060(11) 0.072(12) 0.080(13) -0.008(10) 0.023(10) -0.005(9)
C18 0.065(9) 0.018(5) 0.025(6) -0.005(4) 0.007(6) -0.001(6)
C19 0.038(7) 0.027(7) 0.055(8) -0.016(6) 0.011(6) -0.007(5)
C20 0.039(7) 0.036(7) 0.041(8) -0.005(6) 0.010(6) 0.005(6)
C21 0.048(8) 0.051(8) 0.050(9) -0.011(7) 0.017(7) -0.008(7)
C22 0.066(10) 0.051(9) 0.053(9) -0.002(7) 0.027(8) 0.011(8)
C23 0.090(13) 0.081(13) 0.073(12) 0.021(10) 0.062(11) 0.041(11)
C24 0.15(2) 0.064(12) 0.068(13) 0.007(10) 0.035(14) 0.049(14)
C25 0.105(19) 0.15(3) 0.10(2) 0.038(18) 0.047(17) 0.09(2)
C26 0.076(13) 0.082(15) 0.14(2) 0.023(17) 0.023(14) 0.035(14)
C27 0.062(12) 0.104(16) 0.089(15) -0.007(12) 0.034(11) 0.026(11)
O2 0.047(5) 0.014(4) 0.049(5) -0.002(3) 0.030(5) -0.005(3)
N7 0.037(6) 0.026(5) 0.029(5) 0.005(4) 0.009(5) -0.002(4)
N8 0.074(9) 0.048(7) 0.022(5) -0.007(5) 0.006(6) 0.009(6)
N9 0.044(7) 0.071(9) 0.050(8) -0.020(7) 0.011(6) -0.006(6)
N10 0.041(6) 0.038(6) 0.055(7) -0.005(5) 0.020(6) -0.007(5)
N11 0.056(8) 0.056(8) 0.074(10) -0.009(7) 0.014(8) -0.022(7)
N12 0.047(7) 0.064(9) 0.048(7) -0.020(6) 0.010(6) -0.016(6)
C31 0.055(9) 0.026(7) 0.057(9) -0.018(6) 0.028(8) -0.004(6)
C32 0.078(9) 0.032(6) 0.053(8) -0.018(6) 0.049(7) -0.023(6)
C33 0.044(7) 0.023(6) 0.047(8) 0.014(5) 0.013(6) 0.004(5)
C34 0.068(10) 0.026(7) 0.047(8) 0.000(6) 0.022(8) -0.029(7)
C35 0.089(12) 0.024(7) 0.054(10) -0.003(6) 0.034(9) -0.009(7)
C36 0.062(9) 0.038(7) 0.041(8) 0.009(6) 0.027(7) 0.022(7)
C37 0.070(10) 0.023(6) 0.039(7) 0.003(5) 0.024(7) -0.007(6)
C38 0.071(11) 0.056(9) 0.023(6) 0.017(6) 0.016(7) 0.035(8)
C39 0.083(12) 0.026(6) 0.034(7) 0.004(5) 0.019(8) 0.010(7)
C40 0.050(8) 0.023(6) 0.031(7) 0.003(5) 0.002(6) 0.007(6)
C41 0.047(9) 0.034(7) 0.057(10) -0.012(7) 0.001(8) -0.007(6)
C42 0.032(8) 0.088(13) 0.060(11) -0.015(9) 0.013(8) -0.009(8)
C43 0.056(13) 0.099(16) 0.15(3) 0.022(17) -0.008(14) -0.018(12)
C44 0.116(14) 0.112(14) 0.143(16) 0.010(12) 0.031(12) -0.012(12)
C45 0.130(16) 0.160(17) 0.152(17) -0.002(13) 0.049(13) -0.005(13)
C46 0.067(12) 0.085(15) 0.12(2) -0.008(13) 0.041(13) 0.008(11)
C47 0.063(12) 0.101(16) 0.083(15) 0.024(12) 0.020(11) 0.005(11)
C48 0.074(10) 0.020(6) 0.054(9) -0.004(6) 0.035(8) -0.013(6)
C49 0.032(6) 0.026(6) 0.055(8) -0.014(5) 0.015(6) -0.009(5)
C50 0.050(8) 0.043(8) 0.031(7) -0.004(6) 0.012(6) -0.004(6)
C51 0.048(9) 0.062(10) 0.042(8) 0.009(7) 0.010(7) 0.008(7)
C52 0.123(19) 0.120(19) 0.035(9) -0.004(10) 0.011(11) 0.067(16)
C53 0.039(10) 0.18(3) 0.087(17) 0.025(17) -0.010(11) 0.039(13)
C54 0.056(13) 0.16(3) 0.18(4) 0.03(3) 0.017(18) 0.036(17)
C55 0.14(3) 0.17(3) 0.08(2) 0.02(2) 0.02(2) 0.07(3)
C56 0.17(3) 0.103(17) 0.039(10) -0.018(11) -0.017(14) 0.059(18)
C57 0.15(2) 0.056(10) 0.030(8) -0.015(7) 0.018(10) 0.036(12)
O3 0.058(6) 0.024(4) 0.034(5) 0.010(3) 0.019(5) 0.008(4)
N13 0.058(7) 0.034(6) 0.031(6) -0.006(4) 0.030(6) -0.006(5)
N14 0.066(9) 0.054(8) 0.043(7) -0.006(6) 0.021(7) 0.010(7)
N15 0.040(7) 0.077(10) 0.056(8) -0.002(7) 0.009(6) -0.004(7)
C61 0.053(8) 0.020(6) 0.027(6) 0.001(4) 0.021(6) 0.005(5)
C62 0.046(7) 0.015(5) 0.036(6) 0.003(5) 0.018(6) 0.007(5)
C63 0.054(9) 0.037(7) 0.037(7) 0.006(6) 0.014(6) 0.006(6)
C64 0.062(9) 0.021(6) 0.039(7) 0.002(5) 0.023(7) 0.010(6)
C65 0.091(12) 0.017(6) 0.080(12) 0.003(6) 0.052(10) 0.014(7)
C66 0.045(7) 0.015(5) 0.037(7) -0.004(4) 0.015(6) 0.002(5)
C67 0.054(8) 0.018(5) 0.029(6) 0.009(4) 0.024(6) 0.008(5)
C68 0.040(7) 0.029(6) 0.029(6) -0.006(5) 0.009(5) 0.008(5)
C69 0.052(8) 0.026(6) 0.048(8) 0.001(6) 0.024(7) 0.007(6)
C70 0.068(10) 0.041(8) 0.038(7) 0.023(6) 0.016(7) 0.015(7)
C71 0.055(9) 0.074(11) 0.036(7) -0.011(7) 0.014(7) 0.025(8)
C72 0.051(10) 0.094(14) 0.054(10) 0.024(10) 0.018(8) 0.014(9)
C73 0.097(14) 0.067(11) 0.056(11) 0.017(8) 0.040(11) 0.042(10)
C74 0.107(18) 0.074(13) 0.081(15) 0.046(12) 0.057(14) 0.031(12)
C75 0.082(18) 0.18(4) 0.14(3) 0.10(3) 0.02(2) 0.00(2)
C76 0.10(2) 0.14(3) 0.10(2) 0.07(2) -0.038(17) -0.037(19)
C77 0.071(14) 0.15(2) 0.072(15) 0.064(15) -0.011(11) -0.030(14)
O4 0.069(6) 0.018(4) 0.036(5) -0.009(3) 0.026(5) 0.001(4)
N16 0.046(6) 0.030(5) 0.022(5) 0.011(4) 0.008(5) 0.012(5)
N17 0.049(7) 0.043(6) 0.053(7) 0.013(5) 0.026(6) 0.011(5)
N18 0.040(6) 0.042(6) 0.047(7) 0.002(5) 0.018(5) 0.010(5)
C81 0.039(7) 0.027(6) 0.031(6) 0.005(5) 0.001(5) 0.002(5)
C82 0.052(7) 0.013(5) 0.040(7) 0.005(5) 0.025(6) 0.006(5)
C83 0.052(8) 0.017(5) 0.038(7) -0.003(5) 0.021(6) 0.008(5)
C84 0.063(9) 0.014(5) 0.046(7) 0.008(5) 0.027(7) 0.016(5)
C85 0.085(11) 0.016(6) 0.057(9) -0.009(5) 0.030(9) -0.003(6)
C86 0.041(7) 0.018(6) 0.047(8) 0.004(5) 0.016(6) -0.007(5)
C87 0.029(6) 0.021(5) 0.037(7) -0.011(5) 0.012(5) 0.001(4)
C88 0.073(9) 0.021(6) 0.035(7) 0.001(5) 0.023(7) 0.004(6)
C89 0.046(8) 0.040(7) 0.037(7) -0.008(6) 0.017(6) -0.011(6)
C90 0.064(10) 0.065(10) 0.046(8) 0.024(7) 0.034(8) 0.024(8)
C91 0.049(8) 0.049(8) 0.031(6) -0.008(6) 0.004(6) 0.023(6)
C92 0.052(9) 0.055(9) 0.057(10) -0.025(8) 0.016(8) 0.029(8)
C93 0.15(2) 0.122(18) 0.028(8) 0.001(10) 0.024(11) 0.090(17)
C94 0.12(2) 0.094(16) 0.064(13) -0.019(12) -0.007(13) 0.052(15)
C95 0.052(12) 0.16(3) 0.12(2) -0.07(2) 0.030(13) -0.007(15)
C96 0.051(11) 0.109(19) 0.12(2) -0.042(16) 0.040(13) -0.016(12)
C97 0.084(15) 0.121(17) 0.093(17) -0.049(14) 0.047(14) -0.007(13)
C98 0.045(7) 0.045(7) 0.033(7) 0.000(6) 0.020(6) 0.009(6)
C99 0.044(7) 0.033(6) 0.032(7) -0.003(5) 0.013(6) -0.004(5)
O3W 0.034(5) 0.056(7) 0.099(10) -0.009(6) 0.023(6) -0.001(5)

loop_
_atom_type_symbol
_atom_type_description
_atom_type_scat_dispersion_real
_atom_type_scat_dispersion_imag
_atom_type_scat_source
C C 0.0030 0.0016 'International Tables Vol C Tables 4.2.6.8 and 6.1.1.4'
H H 0.0000 0.0000 'International Tables Vol C Tables 4.2.6.8 and 6.1.1.4'
N N 0.0059 0.0032 'International Tables Vol C Tables 4.2.6.8 and 6.1.1.4'
O O 0.0105 0.0059 'International Tables Vol C Tables 4.2.6.8 and 6.1.1.4'
Zn Zn 0.2937 1.3977 'International Tables Vol C Tables 4.2.6.8 and 6.1.1.4'

loop_
_geom_angle_atom_site_label_1
_geom_angle_atom_site_label_2
_geom_angle_atom_site_label_3
_geom_angle
O1 Zn1 N1 83.4(4)
O1 Zn1 O2 90.6(3)
N1 Zn1 O2 90.1(4)
O1 Zn1 N7 90.2(4)
N1 Zn1 N7 170.4(4)
O2 Zn1 N7 82.9(4)
O1 Zn1 O2W 92.5(4)
N1 Zn1 O2W 91.1(4)
O2 Zn1 O2W 176.8(4)
N7 Zn1 O2W 96.3(4)
O1 Zn1 O1W 177.5(4)
N1 Zn1 O1W 95.3(4)
O2 Zn1 O1W 91.5(4)
N7 Zn1 O1W 91.4(4)
O2W Zn1 O1W 85.3(4)
O3 Zn2 O4 158.6(4)
O3 Zn2 N13 92.6(4)
O4 Zn2 N13 100.1(4)
O3 Zn2 N16 100.7(4)
O4 Zn2 N16 93.1(4)
N13 Zn2 N16 103.2(4)
Zn1 O1W H12W 95.8
Zn1 O1W H11W 130.1
H12W O1W H11W 103.8
Zn1 O2W H21W 109.0
Zn1 O2W H22W 132.8
H21W O2W H22W 114.7
C1 O1 Zn1 123.1(8)
C9 N1 C8 120.2(12)
C9 N1 Zn1 120.3(9)
C8 N1 Zn1 119.4(10)
N3 N2 C9 106.2(12)
N2 N3 C11 114.4(12)
N2 N3 H3N 122.8
C11 N3 H3N 122.8
C18 N4 C19 126.1(12)
C19 N5 N6 103.5(10)
C21 N6 N5 113.1(12)
C21 N6 H6N 123.5
N5 N6 H6N 123.5
O1 C1 C7 122.5(13)
O1 C1 C2 119.2(13)
C7 C1 C2 118.3(12)
C3 C2 C1 123.2(17)
C3 C2 C18 116.7(14)
C1 C2 C18 120.0(11)
C4 C3 C2 120.6(16)
C4 C3 H3 119.7
C2 C3 H3 119.7
C3 C4 C6 116.2(12)
C3 C4 C5 124.7(16)
C6 C4 C5 119.0(14)
C4 C5 H5A 109.5
C4 C5 H5B 109.5
H5A C5 H5B 109.5
C4 C5 H5C 109.5
H5A C5 H5C 109.5
H5B C5 H5C 109.5
C4 C6 C7 123.4(13)
C4 C6 H6 118.3
C7 C6 H6 118.3
C8 C7 C1 127.3(13)
C8 C7 C6 113.7(13)
C1 C7 C6 117.7(13)
C7 C8 N1 126.7(14)
C7 C8 H8 116.7
N1 C8 H8 116.7
N2 C9 N1 119.1(13)
N2 C9 C10 111.4(13)
N1 C9 C10 129.1(13)
C9 C10 C11 103.4(12)
C9 C10 C99 136.1(15)
C11 C10 C99 120.1(15)
N3 C11 C12 123.4(15)
N3 C11 C10 104.6(13)
C12 C11 C10 131.8(16)
C13 C12 C11 126(2)
C13 C12 C17 113.3(17)
C11 C12 C17 120.4(17)
C14 C13 C12 131(3)
C14 C13 H13 114.3
C12 C13 H13 114.4
C13 C14 C15 110(3)
C13 C14 H14 125.1
C15 C14 H14 125.1
C16 C15 C14 117(3)
C16 C15 H15 121.5
C14 C15 H15 121.5
C15 C16 C17 132(3)
C15 C16 H16 114.2
C17 C16 H16 114.2
C16 C17 C12 114(2)
C16 C17 H17 122.9
C12 C17 H17 122.9
N4 C18 C2 129.3(13)
N4 C18 H18 115.3
C2 C18 H18 115.3
N5 C19 C20 112.3(12)
N5 C19 N4 121.6(12)
C20 C19 N4 126.0(12)
C19 C20 C21 104.1(12)
C19 C20 C98 130.6(12)
C21 C20 C98 124.0(12)
N6 C21 C20 106.9(13)
N6 C21 C22 119.5(14)
C20 C21 C22 133.6(14)
C27 C22 C23 121.4(17)
C27 C22 C21 119.0(17)
C23 C22 C21 119.7(15)
C22 C23 C24 120(2)
C22 C23 H23 120.0
C24 C23 H23 120.0
C25 C24 C23 122(3)
C25 C24 H24 119.1
C23 C24 H24 119.1
C24 C25 C26 117(2)
C24 C25 H25 121.7
C26 C25 H25 121.7
C27 C26 C25 121(2)
C27 C26 H26 119.6
C25 C26 H26 119.6
C26 C27 C22 119(2)
C26 C27 H27 120.6
C22 C27 H27 120.5
C31 O2 Zn1 124.1(9)
C38 N7 C39 117.4(12)
C38 N7 Zn1 122.9(10)
C39 N7 Zn1 119.6(8)
N9 N8 C39 105.4(12)
C41 N9 N8 111.2(13)
C41 N9 H9 124.4
N8 N9 H9 124.4
C48 N10 C49 127.0(13)
N12 N11 C49 100.9(12)
C51 N12 N11 115.4(14)
C51 N12 H12 122.3
N11 N12 H12 122.3
O2 C31 C32 124.0(15)
O2 C31 C37 121.7(14)
C32 C31 C37 114.0(13)
C31 C32 C33 128.6(16)
C31 C32 C48 120.4(12)
C33 C32 C48 110.8(13)
C32 C33 C34 118.2(14)
C32 C33 H33 120.9
C34 C33 H33 120.9
C36 C34 C33 115.9(12)
C36 C34 C35 121.9(15)
C33 C34 C35 122.1(14)
C34 C35 H35A 109.5
C34 C35 H35B 109.5
H35A C35 H35B 109.5
C34 C35 H35C 109.5
H35A C35 H35C 109.5
H35B C35 H35C 109.5
C34 C36 C37 121.6(13)
C34 C36 H36 119.2
C37 C36 H36 119.2
C31 C37 C36 121.4(14)
C31 C37 C38 124.7(12)
C36 C37 C38 112.9(13)
N7 C38 C37 124.8(12)
N7 C38 H38 117.6
C37 C38 H38 117.6
N8 C39 N7 118.8(13)
N8 C39 C40 109.7(15)
N7 C39 C40 131.2(12)
C41 C40 C39 103.0(13)
C41 C40 C98 126.4(13)
C39 C40 C98 130.5(13)
N9 C41 C40 110.6(14)
N9 C41 C42 122.7(14)
C40 C41 C42 125.7(15)
C43 C42 C47 115.7(19)
C43 C42 C41 125(2)
C47 C42 C41 119.2(17)
C42 C43 C44 123(3)
C42 C43 H43 118.5
C44 C43 H43 118.5
C45 C44 C43 119(4)
C45 C44 H44 120.5
C43 C44 H44 120.5
C44 C45 C46 121(4)
C44 C45 H45 119.7
C46 C45 H45 119.8
C47 C46 C45 116(3)
C47 C46 H46 122.2
C45 C46 H46 122.2
C46 C47 C42 123(2)
C46 C47 H47 118.3
C42 C47 H47 118.3
N10 C48 C32 124.5(14)
N10 C48 H48 117.7
C32 C48 H48 117.7
N11 C49 C50 114.2(14)
N11 C49 N10 117.4(12)
C50 C49 N10 128.3(13)
C49 C50 C51 103.0(13)
C49 C50 C99 130.0(14)
C51 C50 C99 126.3(14)
N12 C51 C50 106.5(14)
N12 C51 C52 121.5(14)
C50 C51 C52 131.9(15)
C53 C52 C57 120.0
C53 C52 C51 120.5(11)
C57 C52 C51 119.5(11)
C52 C53 C54 120.0
C52 C53 H53 120.0
C54 C53 H53 120.0
C55 C54 C53 120.0
C55 C54 H54 120.0
C53 C54 H54 120.0
C56 C55 C54 120.0
C56 C55 H55 120.0
C54 C55 H55 120.0
C55 C56 C57 120.0
C55 C56 H56 120.0
C57 C56 H56 120.0
C56 C57 C52 120.0
C56 C57 H57 120.0
C52 C57 H57 120.0
C61 O3 Zn2 127.8(9)
C68 N13 C69 121.0(11)
C68 N13 Zn2 117.2(10)
C69 N13 Zn2 121.7(9)
C69 N14 N15 103.2(12)
C71 N15 N14 114.9(14)
C71 N15 H15A 122.6
N14 N15 H15A 122.6
O3 C61 C62 119.0(11)
O3 C61 C67 123.7(12)
C62 C61 C67 117.3(10)
C63 C62 C61 117.6(12)
C63 C62 C98 119.6(12)
C61 C62 C98 122.8(10)
C62 C63 C64 125.8(14)
C62 C63 H63 117.1
C64 C63 H63 117.1
C66 C64 C63 115.9(11)
C66 C64 C65 121.7(14)
C63 C64 C65 122.4(14)
C64 C65 H65A 109.5
C64 C65 H65B 109.5
H65A C65 H65B 109.5
C64 C65 H65C 109.5
H65A C65 H65C 109.5
H65B C65 H65C 109.5
C64 C66 C67 123.0(12)
C64 C66 H66 118.5
C67 C66 H66 118.5
C66 C67 C68 118.6(12)
C66 C67 C61 119.7(12)
C68 C67 C61 121.7(10)
N13 C68 C67 133.1(12)
N13 C68 H68 113.5
C67 C68 H68 113.5
N14 C69 N13 124.6(12)
N14 C69 C70 110.6(14)
N13 C69 C70 124.6(13)
C71 C70 C69 105.1(15)
C71 C70 H70 127.5
C69 C70 H70 127.5
N15 C71 C70 106.2(14)
N15 C71 C72 123.5(17)
C70 C71 C72 130.3(17)
C73 C72 C71 120.8(18)
C73 C72 C77 120.9(19)
C71 C72 C77 118(2)
C72 C73 C74 120(2)
C72 C73 H73 119.8
C74 C73 H73 119.8
C75 C74 C73 125(3)
C75 C74 H74 117.4
C73 C74 H74 117.4
C74 C75 C76 120(3)
C74 C75 H75 120.0
C76 C75 H75 120.0
C75 C76 C77 122(3)
C75 C76 H76 119.0
C77 C76 H76 119.0
C72 C77 C76 111(3)
C72 C77 H77 124.7
C76 C77 H77 124.7
C81 O4 Zn2 127.1(8)
C88 N16 C89 118.8(11)
C88 N16 Zn2 121.0(8)
C89 N16 Zn2 119.7(8)
C89 N17 N18 101.4(11)
C91 N18 N17 112.8(11)
C91 N18 H18A 123.6
N17 N18 H18A 123.6
O4 C81 C87 123.6(11)
O4 C81 C82 119.6(11)
C87 C81 C82 116.7(10)
C83 C82 C81 117.4(11)
C83 C82 C99 120.7(11)
C81 C82 C99 121.9(10)
C84 C83 C82 126.0(11)
C84 C83 H83 117.0
C82 C83 H83 117.0
C83 C84 C86 117.9(10)
C83 C84 C85 120.5(11)
C86 C84 C85 121.5(12)
C84 C85 H85A 109.5
C84 C85 H85B 109.5
H85A C85 H85B 109.5
C84 C85 H85C 109.5
H85A C85 H85C 109.5
H85B C85 H85C 109.5
C84 C86 C87 118.5(10)
C84 C86 H86 120.7
C87 C86 H86 120.7
C81 C87 C86 122.7(10)
C81 C87 C88 127.0(10)
C86 C87 C88 110.3(10)
N16 C88 C87 124.3(12)
N16 C88 H88 117.8
C87 C88 H88 117.9
N17 C89 N16 118.9(12)
N17 C89 C90 113.7(12)
N16 C89 C90 127.3(12)
C91 C90 C89 103.0(14)
C91 C90 H90 128.5
C89 C90 H90 128.5
N18 C91 C90 109.0(12)
N18 C91 C92 125.3(14)
C90 C91 C92 125.7(15)
C93 C92 C97 119.1(17)
C93 C92 C91 122.8(17)
C97 C92 C91 118.0(17)
C92 C93 C94 126(2)
C92 C93 H93 117.0
C94 C93 H93 117.0
C93 C94 C95 113(2)
C93 C94 H94 123.5
C95 C94 H94 123.5
C96 C95 C94 123(2)
C96 C95 H95 118.7
C94 C95 H95 118.7
C97 C96 C95 118(2)
C97 C96 H96 121.2
C95 C96 H96 121.2
C96 C97 C92 121(3)
C96 C97 H97 119.4
C92 C97 H97 119.4
C62 C98 C40 119.8(11)
C62 C98 C20 115.2(11)
C40 C98 C20 107.0(10)
C62 C98 H98 104.4
C40 C98 H98 104.4
C20 C98 H98 104.4
C10 C99 C82 118.8(13)
C10 C99 C50 110.7(11)
C82 C99 C50 111.8(10)
C10 C99 H99 104.7
C82 C99 H99 104.7
C50 C99 H99 104.7

loop_
_geom_bond_atom_site_label_1
_geom_bond_atom_site_label_2
_geom_bond_distance
Zn1 O1 2.083(8)
Zn1 N1 2.109(12)
Zn1 O2 2.113(9)
Zn1 N7 2.123(11)
Zn1 O2W 2.167(12)
Zn1 O1W 2.200(10)
Zn2 O3 1.943(9)
Zn2 O4 1.952(9)
Zn2 N13 2.082(11)
Zn2 N16 2.097(10)
O1W H12W 0.8482
O1W H11W 0.8507
O2W H21W 0.7234
O2W H22W 0.9974
O1 C1 1.343(13)
N1 C9 1.395(18)
N1 C8 1.410(17)
N2 N3 1.32(2)
N2 C9 1.367(18)
N3 C11 1.36(2)
N3 H3N 0.8600
N4 C18 1.285(16)
N4 C19 1.422(17)
N5 C19 1.306(18)
N5 N6 1.380(17)
N6 C21 1.292(19)
N6 H6N 0.8600
C1 C7 1.36(2)
C1 C2 1.43(2)
C2 C3 1.405(19)
C2 C18 1.45(2)
C3 C4 1.38(2)
C3 H3 0.9300
C4 C6 1.43(2)
C4 C5 1.478(19)
C5 H5A 0.9600
C5 H5B 0.9600
C5 H5C 0.9600
C6 C7 1.473(18)
C6 H6 0.9300
C7 C8 1.30(2)
C8 H8 0.9300
C9 C10 1.41(2)
C10 C11 1.47(2)
C10 C99 1.497(19)
C11 C12 1.42(2)
C12 C13 1.39(3)
C12 C17 1.44(3)
C13 C14 1.31(4)
C13 H13 0.9300
C14 C15 1.54(5)
C14 H14 0.9300
C15 C16 1.22(4)
C15 H15 0.9300
C16 C17 1.38(3)
C16 H16 0.9300
C17 H17 0.9300
C18 H18 0.9300
C19 C20 1.390(18)
C20 C21 1.39(2)
C20 C98 1.584(19)
C21 C22 1.46(2)
C22 C27 1.38(3)
C22 C23 1.39(3)
C23 C24 1.40(3)
C23 H23 0.9300
C24 C25 1.33(4)
C24 H24 0.9300
C25 C26 1.51(4)
C25 H25 0.9300
C26 C27 1.35(3)
C26 H26 0.9300
C27 H27 0.9300
O2 C31 1.280(15)
N7 C38 1.298(19)
N7 C39 1.39(2)
N8 N9 1.335(18)
N8 C39 1.374(18)
N9 C41 1.30(2)
N9 H9 0.8600
N10 C48 1.277(16)
N10 C49 1.389(19)
N11 N12 1.35(2)
N11 C49 1.36(2)
N12 C51 1.33(2)
N12 H12 0.8600
C31 C32 1.32(2)
C31 C37 1.39(2)
C32 C33 1.398(18)
C32 C48 1.55(2)
C33 C34 1.41(2)
C33 H33 0.9300
C34 C36 1.39(2)
C34 C35 1.490(18)
C35 H35A 0.9600
C35 H35B 0.9600
C35 H35C 0.9600
C36 C37 1.438(17)
C36 H36 0.9300
C37 C38 1.46(2)
C38 H38 0.9300
C39 C40 1.40(2)
C40 C41 1.38(2)
C40 C98 1.575(17)
C41 C42 1.51(2)
C42 C43 1.34(3)
C42 C47 1.40(3)
C43 C44 1.39(4)
C43 H43 0.9300
C44 C45 1.29(5)
C44 H44 0.9300
C45 C46 1.44(4)
C45 H45 0.9300
C46 C47 1.36(3)
C46 H46 0.9300
C47 H47 0.9300
C48 H48 0.9300
C49 C50 1.386(18)
C50 C51 1.40(2)
C50 C99 1.522(18)
C51 C52 1.491(18)
C52 C53 1.3900
C52 C57 1.3900
C53 C54 1.3900
C53 H53 0.9300
C54 C55 1.3900
C54 H54 0.9300
C55 C56 1.3900
C55 H55 0.9300
C56 C57 1.3900
C56 H56 0.9300
C57 H57 0.9300
O3 C61 1.307(14)
N13 C68 1.301(16)
N13 C69 1.337(19)
N14 C69 1.33(2)
N14 N15 1.374(19)
N15 C71 1.30(2)
N15 H15A 0.8600
C61 C62 1.431(18)
C61 C67 1.432(18)
C62 C63 1.379(17)
C62 C98 1.46(2)
C63 C64 1.39(2)
C63 H63 0.9300
C64 C66 1.357(19)
C64 C65 1.524(16)
C65 H65A 0.9600
C65 H65B 0.9600
C65 H65C 0.9600
C66 C67 1.407(14)
C66 H66 0.9300
C67 C68 1.413(18)
C68 H68 0.9300
C69 C70 1.420(17)
C70 C71 1.39(2)
C70 H70 0.9300
C71 C72 1.43(2)
C72 C73 1.37(3)
C72 C77 1.45(3)
C73 C74 1.41(3)
C73 H73 0.9300
C74 C75 1.19(4)
C74 H74 0.9300
C75 C76 1.43(5)
C75 H75 0.9300
C76 C77 1.53(4)
C76 H76 0.9300
C77 H77 0.9300
O4 C81 1.306(14)
N16 C88 1.309(16)
N16 C89 1.382(17)
N17 C89 1.338(17)
N17 N18 1.392(15)
N18 C91 1.298(18)
N18 H18A 0.8600
C81 C87 1.414(17)
C81 C82 1.455(17)
C82 C83 1.387(15)
C82 C99 1.514(17)
C83 C84 1.361(18)
C83 H83 0.9300
C84 C86 1.420(17)
C84 C85 1.534(15)
C85 H85A 0.9600
C85 H85B 0.9600
C85 H85C 0.9600
C86 C87 1.424(15)
C86 H86 0.9300
C87 C88 1.492(18)
C88 H88 0.9300
C89 C90 1.39(2)
C90 C91 1.37(2)
C90 H90 0.9300
C91 C92 1.530(17)
C92 C93 1.26(3)
C92 C97 1.44(3)
C93 C94 1.44(3)
C93 H93 0.9300
C94 C95 1.45(4)
C94 H94 0.9300
C95 C96 1.38(4)
C95 H95 0.9300
C96 C97 1.38(3)
C96 H96 0.9300
C97 H97 0.9300
C98 H98 0.9800
C99 H99 0.9800

loop_
_geom_torsion_atom_site_label_1
_geom_torsion_atom_site_label_2
_geom_torsion_atom_site_label_3
_geom_torsion_atom_site_label_4
_geom_torsion
C9 N2 N3 C11 -0.3(18)
C19 N5 N6 C21 -1.9(19)
Zn1 O1 C1 C7 -30.0(19)
Zn1 O1 C1 C2 149.8(10)
O1 C1 C2 C3 174.3(13)
C7 C1 C2 C3 -6(2)
O1 C1 C2 C18 -3(2)
C7 C1 C2 C18 177.1(12)
C1 C2 C3 C4 -1(2)
C18 C2 C3 C4 176.3(13)
C2 C3 C4 C6 5(2)
C2 C3 C4 C5 -172.6(15)
C3 C4 C6 C7 -2(2)
C5 C4 C6 C7 175.1(14)
O1 C1 C7 C8 -6(2)
C2 C1 C7 C8 173.7(14)
O1 C1 C7 C6 -172.3(12)
C2 C1 C7 C6 7.8(19)
C4 C6 C7 C8 -171.9(14)
C4 C6 C7 C1 -4(2)
C1 C7 C8 N1 12(2)
C6 C7 C8 N1 178.1(13)
C9 N1 C8 C7 -165.4(14)
Zn1 N1 C8 C7 19(2)
N3 N2 C9 N1 -174.1(12)
N3 N2 C9 C10 -0.3(16)
C8 N1 C9 N2 -130.9(14)
Zn1 N1 C9 N2 44.9(15)
C8 N1 C9 C10 56.6(19)
Zn1 N1 C9 C10 -127.6(14)
N2 C9 C10 C11 0.7(16)
N1 C9 C10 C11 173.7(13)
N2 C9 C10 C99 -171.8(15)
N1 C9 C10 C99 1(3)
N2 N3 C11 C12 176.8(16)
N2 N3 C11 C10 0.8(18)
C9 C10 C11 N3 -0.9(16)
C99 C10 C11 N3 173.1(13)
C9 C10 C11 C12 -176.5(18)
C99 C10 C11 C12 -2(3)
N3 C11 C12 C13 -63(3)
C10 C11 C12 C13 112(3)
N3 C11 C12 C17 121(2)
C10 C11 C12 C17 -64(3)
C11 C12 C13 C14 -164(3)
C17 C12 C13 C14 12(4)
C12 C13 C14 C15 -20(5)
C13 C14 C15 C16 15(4)
C14 C15 C16 C17 -4(5)
C15 C16 C17 C12 -5(4)
C13 C12 C17 C16 2(3)
C11 C12 C17 C16 178.7(18)
C19 N4 C18 C2 176.3(14)
C3 C2 C18 N4 -178.8(14)
C1 C2 C18 N4 -2(2)
N6 N5 C19 C20 -0.9(18)
N6 N5 C19 N4 -179.3(13)
C18 N4 C19 N5 -11(2)
C18 N4 C19 C20 171.3(14)
N5 C19 C20 C21 3.0(18)
N4 C19 C20 C21 -178.7(14)
N5 C19 C20 C98 169.9(15)
N4 C19 C20 C98 -12(3)
N5 N6 C21 C20 3.8(19)
N5 N6 C21 C22 -178.1(14)
C19 C20 C21 N6 -4.0(17)
C98 C20 C21 N6 -172.0(13)
C19 C20 C21 C22 178.3(18)
C98 C20 C21 C22 10(3)
N6 C21 C22 C27 38(2)
C20 C21 C22 C27 -144(2)
N6 C21 C22 C23 -142.3(17)
C20 C21 C22 C23 35(3)
C27 C22 C23 C24 -2(3)
C21 C22 C23 C24 178.3(17)
C22 C23 C24 C25 7(3)
C23 C24 C25 C26 -8(4)
C24 C25 C26 C27 6(4)
C25 C26 C27 C22 -1(4)
C23 C22 C27 C26 0(3)
C21 C22 C27 C26 179(2)
C39 N8 N9 C41 -2.0(18)
C49 N11 N12 C51 1.5(17)
Zn1 O2 C31 C32 152.1(11)
Zn1 O2 C31 C37 -35.0(16)
O2 C31 C32 C33 175.1(12)
C37 C31 C32 C33 2(2)
O2 C31 C32 C48 -10.2(19)
C37 C31 C32 C48 176.4(11)
C31 C32 C33 C34 -5(2)
C48 C32 C33 C34 179.5(12)
C32 C33 C34 C36 4.7(18)
C32 C33 C34 C35 -172.3(12)
C33 C34 C36 C37 -1.2(19)
C35 C34 C36 C37 175.8(12)
O2 C31 C37 C36 -171.3(12)
C32 C31 C37 C36 2.3(19)
O2 C31 C37 C38 -4(2)
C32 C31 C37 C38 169.9(12)
C34 C36 C37 C31 -2.5(19)
C34 C36 C37 C38 -171.5(12)
C39 N7 C38 C37 -168.3(12)
Zn1 N7 C38 C37 15.7(17)
C31 C37 C38 N7 14(2)
C36 C37 C38 N7 -177.6(12)
N9 N8 C39 N7 -174.8(12)
N9 N8 C39 C40 -0.1(16)
C38 N7 C39 N8 -130.0(13)
Zn1 N7 C39 N8 46.2(15)
C38 N7 C39 C40 56.6(19)
Zn1 N7 C39 C40 -127.2(13)
N8 C39 C40 C41 2.0(15)
N7 C39 C40 C41 175.8(14)
N8 C39 C40 C98 -174.4(12)
N7 C39 C40 C98 -1(2)
N8 N9 C41 C40 3.5(19)
N8 N9 C41 C42 172.8(16)
C39 C40 C41 N9 -3.3(17)
C98 C40 C41 N9 173.3(13)
C39 C40 C41 C42 -172.2(16)
C98 C40 C41 C42 4(2)
N9 C41 C42 C43 -52(3)
C40 C41 C42 C43 115(2)
N9 C41 C42 C47 124(2)
C40 C41 C42 C47 -68(3)
C47 C42 C43 C44 -6(4)
C41 C42 C43 C44 170(3)
C42 C43 C44 C45 15(6)
C43 C44 C45 C46 -20(6)
C44 C45 C46 C47 17(5)
C45 C46 C47 C42 -8(4)
C43 C42 C47 C46 3(3)
C41 C42 C47 C46 -173(2)
C49 N10 C48 C32 173.1(12)
C31 C32 C48 N10 6.0(19)
C33 C32 C48 N10 -178.4(13)
N12 N11 C49 C50 0.2(17)
N12 N11 C49 N10 176.4(12)
C48 N10 C49 N11 -12(2)
C48 N10 C49 C50 164.0(14)
N11 C49 C50 C51 -1.7(17)
N10 C49 C50 C51 -177.4(13)
N11 C49 C50 C99 168.6(14)
N10 C49 C50 C99 -7(2)
N11 N12 C51 C50 -2.7(18)
N11 N12 C51 C52 -179.3(14)
C49 C50 C51 N12 2.4(16)
C99 C50 C51 N12 -168.3(13)
C49 C50 C51 C52 178.6(15)
C99 C50 C51 C52 8(3)
N12 C51 C52 C53 32.9(18)
C50 C51 C52 C53 -142.7(15)
N12 C51 C52 C57 -145.0(13)
C50 C51 C52 C57 39(2)
C57 C52 C53 C54 0.0
C51 C52 C53 C54 -177.9(13)
C52 C53 C54 C55 0.0
C53 C54 C55 C56 0.0
C54 C55 C56 C57 0.0
C55 C56 C57 C52 0.0
C53 C52 C57 C56 0.0
C51 C52 C57 C56 177.9(13)
C69 N14 N15 C71 -0.2(16)
Zn2 O3 C61 C62 -166.9(8)
Zn2 O3 C61 C67 12.5(15)
O3 C61 C62 C63 171.5(10)
C67 C61 C62 C63 -7.9(15)
O3 C61 C62 C98 -11.9(16)
C67 C61 C62 C98 168.6(10)
C61 C62 C63 C64 1.6(19)
C98 C62 C63 C64 -175.1(12)
C62 C63 C64 C66 5.4(19)
C62 C63 C64 C65 -174.6(12)
C63 C64 C66 C67 -6.0(18)
C65 C64 C66 C67 174.1(11)
C64 C66 C67 C68 -178.6(11)
C64 C66 C67 C61 -0.4(17)
O3 C61 C67 C66 -172.0(10)
C62 C61 C67 C66 7.5(15)
O3 C61 C67 C68 6.3(17)
C62 C61 C67 C68 -174.3(10)
C69 N13 C68 C67 178.9(13)
Zn2 N13 C68 C67 -5.4(18)
C66 C67 C68 N13 168.8(13)
C61 C67 C68 N13 -9(2)
N15 N14 C69 N13 176.2(12)
N15 N14 C69 C70 0.2(15)
C68 N13 C69 N14 22.2(19)
Zn2 N13 C69 N14 -153.3(10)
C68 N13 C69 C70 -162.3(12)
Zn2 N13 C69 C70 22.2(17)
N14 C69 C70 C71 -0.1(16)
N13 C69 C70 C71 -176.1(13)
N14 N15 C71 C70 0.2(17)
N14 N15 C71 C72 -177.5(14)
C69 C70 C71 N15 -0.1(16)
C69 C70 C71 C72 177.4(15)
N15 C71 C72 C73 156.9(16)
C70 C71 C72 C73 -20(3)
N15 C71 C72 C77 -27(2)
C70 C71 C72 C77 155.7(18)
C71 C72 C73 C74 -174.9(16)
C77 C72 C73 C74 9(3)
C72 C73 C74 C75 -3(3)
C73 C74 C75 C76 -3(4)
C74 C75 C76 C77 3(5)
C73 C72 C77 C76 -9(3)
C71 C72 C77 C76 175.5(18)
C75 C76 C77 C72 3(4)
C89 N17 N18 C91 -2.7(16)
Zn2 O4 C81 C87 10.5(18)
Zn2 O4 C81 C82 -168.9(9)
O4 C81 C82 C83 168.8(12)
C87 C81 C82 C83 -10.6(18)
O4 C81 C82 C99 -8.8(19)
C87 C81 C82 C99 171.7(12)
C81 C82 C83 C84 9(2)
C99 C82 C83 C84 -173.7(13)
C82 C83 C84 C86 -1(2)
C82 C83 C84 C85 -178.2(14)
C83 C84 C86 C87 -3(2)
C85 C84 C86 C87 173.4(13)
O4 C81 C87 C86 -172.9(12)
C82 C81 C87 C86 6.5(19)
O4 C81 C87 C88 4(2)
C82 C81 C87 C88 -176.2(12)
C84 C86 C87 C81 1(2)
C84 C86 C87 C88 -177.1(13)
C89 N16 C88 C87 174.6(12)
Zn2 N16 C88 C87 -13.6(19)
C81 C87 C88 N16 -2(2)
C86 C87 C88 N16 175.9(13)
N18 N17 C89 N16 179.7(12)
N18 N17 C89 C90 1.7(17)
C88 N16 C89 N17 18(2)
Zn2 N16 C89 N17 -154.2(11)
C88 N16 C89 C90 -164.7(15)
Zn2 N16 C89 C90 23(2)
N17 C89 C90 C91 -0.3(18)
N16 C89 C90 C91 -178.0(14)
N17 N18 C91 C90 2.7(17)
N17 N18 C91 C92 -177.3(14)
C89 C90 C91 N18 -1.5(17)
C89 C90 C91 C92 178.6(14)
N18 C91 C92 C93 152.1(19)
C90 C91 C92 C93 -28(3)
N18 C91 C92 C97 -24(2)
C90 C91 C92 C97 155.6(18)
C97 C92 C93 C94 -2(3)
C91 C92 C93 C94 -178(2)
C92 C93 C94 C95 5(3)
C93 C94 C95 C96 -9(3)
C94 C95 C96 C97 9(4)
C95 C96 C97 C92 -5(4)
C93 C92 C97 C96 1(3)
C91 C92 C97 C96 178(2)
C63 C62 C98 C40 -106.8(14)
C61 C62 C98 C40 76.6(15)
C63 C62 C98 C20 123.3(12)
C61 C62 C98 C20 -53.3(15)
C41 C40 C98 C62 171.0(13)
C39 C40 C98 C62 -13(2)
C41 C40 C98 C20 -55.6(17)
C39 C40 C98 C20 120.1(14)
C19 C20 C98 C62 97.1(17)
C21 C20 C98 C62 -98.3(16)
C19 C20 C98 C40 -39(2)
C21 C20 C98 C40 125.8(14)
C9 C10 C99 C82 -14(2)
C11 C10 C99 C82 174.1(12)
C9 C10 C99 C50 117.1(19)
C11 C10 C99 C50 -54.5(17)
C83 C82 C99 C10 -104.4(15)
C81 C82 C99 C10 73.1(16)
C83 C82 C99 C50 124.6(13)
C81 C82 C99 C50 -57.8(17)
C49 C50 C99 C10 -39(2)
C51 C50 C99 C10 129.6(16)
C49 C50 C99 C82 96.3(16)
C51 C50 C99 C82 -95.5(17)
